data_7132395
loop_
_publ_author_name
'Gridneva, Tatiana'
'Karimata, Ayumu'
'Bansal, Richa'
'Fayzullin, Robert R.'
'Vasylevskyi, Serhii'
'Bruhacs, Andrew'
'Khusnutdinova, Julia R.'

_publ_section_title
;
 Deep-red photoluminescent mechanoresponsive polymers with dynamic
 Cu<sup>I</sup>-arylamide mechanophores.
;
_journal_issue 2
_journal_name_full 'Chemical communications (Cambridge, England)'
_journal_page_first 212
_journal_page_last 215
_journal_paper_doi 10.1039/d3cc04643e
_journal_volume 60
_journal_year 2023
_chemical_formula_moiety 'C36 H44 Cu N5 O2'
_chemical_formula_sum 'C36 H44 Cu N5 O2'
_chemical_formula_weight 642.30
_space_group_crystal_system triclinic
_space_group_IT_number 2
_space_group_name_Hall '-P 1'
_space_group_name_H-M_alt 'P -1'
_atom_sites_solution_hydrogens geom
_audit_creation_method SHELXL-2018/3
_audit_update_record
;
2023-07-12 deposited with the CCDC.	2023-11-24 downloaded from the CCDC.
;
_cell_angle_alpha 106.7219(10)
_cell_angle_beta 106.8077(8)
_cell_angle_gamma 90.6783(9)
_cell_formula_units_Z 4
_cell_length_a 12.71940(11)
_cell_length_b 13.23166(17)
_cell_length_c 20.6802(2)
_cell_measurement_reflns_used 52418
_cell_measurement_temperature 100(2)
_cell_measurement_theta_max 79.5210
_cell_measurement_theta_min 3.5200
_cell_volume 3173.69(6)
_computing_cell_refinement 'CrysAlisPro 1.171.42.66a (Rigaku OD, 2022)'
_computing_data_collection 'CrysAlisPro 1.171.42.66a (Rigaku OD, 2022)'
_computing_data_reduction 'CrysAlisPro 1.171.42.66a (Rigaku OD, 2022)'
_computing_molecular_graphics
;
WinGX (Farrugia, 2012); ORTEP-3 (Farrugia, 2012);
PLATON (Spek, 2009); Olex2 (Dolomanov et al., 2009)
;
_computing_publication_material
;
WinGX (Farrugia, 2012); ORTEP-3 (Farrugia, 2012);
PLATON (Spek, 2009); Olex2 (Dolomanov et al., 2009)
;
_computing_structure_refinement 'SHELXL-2018/3 (Sheldrick, 2015)'
_computing_structure_solution 'SHELXT-2018/2 (Sheldrick, 2015)'
_diffrn_ambient_temperature 100(2)
_diffrn_measured_fraction_theta_full 0.973
_diffrn_measured_fraction_theta_max 0.944
_diffrn_measurement_device_type 'Rigaku XtaLAB Pro: Kappa dual offset/far'
_diffrn_measurement_method '\w scans'
_diffrn_radiation_probe x-ray
_diffrn_radiation_type CuK\a
_diffrn_radiation_wavelength 1.54184
_diffrn_reflns_av_R_equivalents 0.0500
_diffrn_reflns_av_unetI/netI 0.0330
_diffrn_reflns_Laue_measured_fraction_full 0.973
_diffrn_reflns_Laue_measured_fraction_max 0.944
_diffrn_reflns_limit_h_max 16
_diffrn_reflns_limit_h_min -16
_diffrn_reflns_limit_k_max 11
_diffrn_reflns_limit_k_min -16
_diffrn_reflns_limit_l_max 26
_diffrn_reflns_limit_l_min -26
_diffrn_reflns_number 68602
_diffrn_reflns_point_group_measured_fraction_full 0.973
_diffrn_reflns_point_group_measured_fraction_max 0.944
_diffrn_reflns_theta_full 67.684
_diffrn_reflns_theta_max 80.687
_diffrn_reflns_theta_min 3.507
_diffrn_source 'microfocus sealed X-ray tube'
_exptl_absorpt_coefficient_mu 1.287
_exptl_absorpt_correction_T_max 1.000
_exptl_absorpt_correction_T_min 0.876
_exptl_absorpt_correction_type gaussian
_exptl_absorpt_process_details
;
CrysAlisPro 1.171.42.66a (Rigaku Oxford Diffraction, 2022).
Numerical absorption correction based on gaussian integration over
a multifaceted crystal model. Empirical absorption correction using
spherical harmonics, frame scaling and detector area scaling,
implemented in SCALE3 ABSPACK scaling algorithm.
;
_exptl_crystal_colour orange
_exptl_crystal_density_diffrn 1.344
_exptl_crystal_description plank
_exptl_crystal_F_000 1360
_exptl_crystal_recrystallization_method 'THF/diethyl ether'
_exptl_crystal_size_max 0.070
_exptl_crystal_size_mid 0.060
_exptl_crystal_size_min 0.044
_refine_diff_density_max 0.670
_refine_diff_density_min -0.594
_refine_diff_density_rms 0.060
_refine_ls_extinction_method none
_refine_ls_goodness_of_fit_ref 1.101
_refine_ls_hydrogen_treatment constr
_refine_ls_matrix_type full
_refine_ls_number_parameters 820
_refine_ls_number_reflns 13173
_refine_ls_number_restraints 43
_refine_ls_restrained_S_all 1.108
_refine_ls_R_factor_all 0.0397
_refine_ls_R_factor_gt 0.0376
_refine_ls_shift/su_max 0.002
_refine_ls_shift/su_mean 0.000
_refine_ls_structure_factor_coef Fsqd
_refine_ls_weighting_details 'w=1/[\s^2^(Fo^2^)+(0.0485P)^2^+1.9066P] where P=(Fo^2^+2Fc^2^)/3'
_refine_ls_weighting_scheme calc
_refine_ls_wR_factor_gt 0.1023
_refine_ls_wR_factor_ref 0.1041
_reflns_Friedel_coverage 0.000
_reflns_number_gt 12255
_reflns_number_total 13173
_reflns_threshold_expression 'I > 2\s(I)'
_cod_data_source_file d3cc04643e5.cif
_cod_data_source_block jk1312a
_cod_depositor_comments 'Adding full bibliography for 7132392--7132402.cif.'
_cod_database_code 7132395
_shelx_shelxl_version_number 2018/3
_shelx_space_group_comment
;
The symmetry employed for this shelxl refinement is uniquely defined
by the following loop, which should always be used as a source of
symmetry information in preference to the above space-group names.
They are only intended as comments.
;
_shelx_estimated_absorpt_t_min 0.915
_shelx_estimated_absorpt_t_max 0.946

loop_
_space_group_symop_operation_xyz
'x, y, z'
'-x, -y, -z'

loop_
_atom_site_label
_atom_site_type_symbol
_atom_site_fract_x
_atom_site_fract_y
_atom_site_fract_z
_atom_site_U_iso_or_equiv
_atom_site_adp_type
_atom_site_occupancy
_atom_site_site_symmetry_order
_atom_site_calc_flag
_atom_site_refinement_flags_posn
_atom_site_refinement_flags_adp
_atom_site_refinement_flags_occupancy
_atom_site_disorder_assembly
_atom_site_disorder_group
Cu1 Cu 0.16779(2) -0.01975(2) 0.79032(2) 0.01895(7) Uani 1 1 d . . . . .
O51 O -0.35670(10) -0.26750(10) 0.57465(6) 0.0278(3) Uani 1 1 d . . . . .
O52 O -0.25250(10) 0.23256(10) 0.91298(6) 0.0252(2) Uani 1 1 d . . . . .
N1 N 0.24918(11) -0.07823(10) 0.71413(7) 0.0176(3) Uani 1 1 d . . . . .
N2 N 0.29105(11) 0.10636(10) 0.82173(7) 0.0174(2) Uani 1 1 d . . . . .
N3 N 0.30856(11) -0.08926(10) 0.85435(7) 0.0173(2) Uani 1 1 d . . . . .
N4 N 0.16978(11) 0.13253(10) 0.65912(7) 0.0189(3) Uani 1 1 d . . . . .
N5 N 0.01310(11) -0.02338(10) 0.77996(7) 0.0186(3) Uani 1 1 d . . . . .
C11 C 0.35939(14) -0.15482(13) 0.80264(8) 0.0215(3) Uani 1 1 d . . . . .
H11J H 0.327111 -0.229411 0.787801 0.026 Uiso 1 1 calc R U . . .
H11K H 0.439465 -0.152401 0.826338 0.026 Uiso 1 1 calc R U . . .
C12 C 0.34375(13) -0.11977(12) 0.73734(8) 0.0182(3) Uani 1 1 d . . . . .
C13 C 0.42337(13) -0.13185(13) 0.70289(8) 0.0209(3) Uani 1 1 d . . . . .
H13 H 0.489415 -0.161393 0.720355 0.025 Uiso 1 1 calc R U . . .
C14 C 0.40550(14) -0.10023(13) 0.64246(9) 0.0228(3) Uani 1 1 d . . . . .
H14 H 0.457579 -0.110450 0.616810 0.027 Uiso 1 1 calc R U . . .
C15 C 0.31055(14) -0.05361(13) 0.62033(8) 0.0218(3) Uani 1 1 d . . . . .
H15 H 0.297227 -0.029772 0.579789 0.026 Uiso 1 1 calc R U . . .
C16 C 0.23453(13) -0.04197(12) 0.65817(8) 0.0179(3) Uani 1 1 d . . . . .
C17 C 0.13544(13) 0.01791(12) 0.63972(8) 0.0194(3) Uani 1 1 d . . . . .
H17A H 0.096490 -0.009756 0.588217 0.023 Uiso 1 1 calc R U . . .
H17B H 0.083665 0.006859 0.665347 0.023 Uiso 1 1 calc R U . . .
C21 C 0.38430(13) 0.00720(13) 0.89977(8) 0.0213(3) Uani 1 1 d . . . . .
H21A H 0.459365 -0.013455 0.917192 0.026 Uiso 1 1 calc R U . . .
H21B H 0.359528 0.040618 0.941492 0.026 Uiso 1 1 calc R U . . .
C22 C 0.38911(13) 0.08720(12) 0.86094(8) 0.0187(3) Uani 1 1 d . . . . .
C23 C 0.48837(13) 0.13826(13) 0.86576(8) 0.0203(3) Uani 1 1 d . . . . .
H23 H 0.556517 0.123482 0.893684 0.024 Uiso 1 1 calc R U . . .
C24 C 0.48596(13) 0.21149(13) 0.82887(8) 0.0213(3) Uani 1 1 d . . . . .
H24 H 0.552384 0.249540 0.832646 0.026 Uiso 1 1 calc R U . . .
C25 C 0.38573(13) 0.22825(12) 0.78663(8) 0.0205(3) Uani 1 1 d . . . . .
H25 H 0.382564 0.276806 0.760219 0.025 Uiso 1 1 calc R U . . .
C26 C 0.28923(13) 0.17286(12) 0.78330(8) 0.0174(3) Uani 1 1 d . . . . .
C27 C 0.17907(13) 0.18527(12) 0.73455(8) 0.0195(3) Uani 1 1 d . . . . .
H27A H 0.118809 0.154057 0.746502 0.023 Uiso 1 1 calc R U . . .
H27B H 0.170677 0.261671 0.741839 0.023 Uiso 1 1 calc R U . . .
C31 C 0.27400(13) -0.15351(12) 0.89599(8) 0.0197(3) Uani 1 1 d . . . . .
C32 C 0.36884(14) -0.20933(13) 0.93128(8) 0.0230(3) Uani 1 1 d . . . . .
H32A H 0.390071 -0.262692 0.894641 0.034 Uiso 1 1 calc R U . . .
H32B H 0.344697 -0.243979 0.961288 0.034 Uiso 1 1 calc R U . . .
H32C H 0.432324 -0.156962 0.960430 0.034 Uiso 1 1 calc R U . . .
C33 C 0.17787(14) -0.23495(14) 0.84459(10) 0.0258(3) Uani 1 1 d . . . . .
H33A H 0.117653 -0.198077 0.823005 0.039 Uiso 1 1 calc R U . . .
H33B H 0.151549 -0.276026 0.870460 0.039 Uiso 1 1 calc R U . . .
H33C H 0.202889 -0.282871 0.807402 0.039 Uiso 1 1 calc R U . . .
C34 C 0.22981(16) -0.08155(14) 0.95272(10) 0.0282(4) Uani 1 1 d . . . . .
H34A H 0.291515 -0.036550 0.991299 0.042 Uiso 1 1 calc R U . . .
H34B H 0.191191 -0.125316 0.971497 0.042 Uiso 1 1 calc R U . . .
H34C H 0.178486 -0.036779 0.931638 0.042 Uiso 1 1 calc R U . . .
C41 C 0.10474(14) 0.18544(13) 0.60778(8) 0.0230(3) Uani 1 1 d . . . . .
C42 C 0.12069(15) 0.13402(14) 0.53524(9) 0.0267(3) Uani 1 1 d . . . . .
H42A H 0.084590 0.172792 0.502416 0.040 Uiso 1 1 calc R U . . .
H42B H 0.087938 0.060060 0.516674 0.040 Uiso 1 1 calc R U . . .
H42C H 0.199754 0.136329 0.540214 0.040 Uiso 1 1 calc R U . . .
C43 C 0.15283(18) 0.30190(14) 0.63094(10) 0.0336(4) Uani 1 1 d . . . . .
H43A H 0.233544 0.305820 0.643732 0.050 Uiso 1 1 calc R U . . .
H43B H 0.131256 0.342337 0.672028 0.050 Uiso 1 1 calc R U . . .
H43C H 0.124357 0.331812 0.591820 0.050 Uiso 1 1 calc R U . . .
C44 C -0.01839(15) 0.17946(15) 0.60187(10) 0.0307(4) Uani 1 1 d . . . . .
H44A H -0.058471 0.210170 0.565143 0.046 Uiso 1 1 calc R U . . .
H44B H -0.027713 0.219234 0.647451 0.046 Uiso 1 1 calc R U . . .
H44C H -0.047611 0.105155 0.589230 0.046 Uiso 1 1 calc R U . . .
C501 C -0.06977(13) -0.08976(12) 0.72419(8) 0.0184(3) Uani 1 1 d . . . . .
C502 C -0.05945(14) -0.17587(13) 0.66916(9) 0.0218(3) Uani 1 1 d . . . . .
H502 H 0.011607 -0.193422 0.666271 0.026 Uiso 1 1 calc R U . . .
C503 C -0.15375(14) -0.23566(13) 0.61871(9) 0.0233(3) Uani 1 1 d . . . . .
H503 H -0.146884 -0.294175 0.581265 0.028 Uiso 1 1 calc R U . . .
C504 C -0.25933(14) -0.21023(13) 0.62263(8) 0.0213(3) Uani 1 1 d . . . . .
C505 C -0.27139(13) -0.12450(12) 0.67621(8) 0.0193(3) Uani 1 1 d . . . . .
H505 H -0.342856 -0.107429 0.678446 0.023 Uiso 1 1 calc R U . . .
C506 C -0.17691(13) -0.06323(12) 0.72711(8) 0.0175(3) Uani 1 1 d . . . . .
C507 C -0.15809(12) 0.02686(12) 0.78927(8) 0.0173(3) Uani 1 1 d . . . . .
C508 C -0.22683(12) 0.08981(12) 0.82226(8) 0.0181(3) Uani 1 1 d . . . . .
H508 H -0.304845 0.075798 0.802935 0.022 Uiso 1 1 calc R U . . .
C509 C -0.17927(13) 0.17290(12) 0.88356(8) 0.0190(3) Uani 1 1 d . . . . .
C510 C -0.06372(13) 0.19366(13) 0.91299(8) 0.0206(3) Uani 1 1 d . . . . .
H510 H -0.032765 0.250712 0.955225 0.025 Uiso 1 1 calc R U . . .
C511 C 0.00537(13) 0.13177(13) 0.88100(8) 0.0193(3) Uani 1 1 d . . . . .
H511 H 0.083260 0.146328 0.901029 0.023 Uiso 1 1 calc R U . . .
C512 C -0.04089(12) 0.04739(12) 0.81873(8) 0.0172(3) Uani 1 1 d . . . . .
C513 C -0.34779(16) -0.36675(14) 0.52749(10) 0.0311(4) Uani 1 1 d . . . . .
H51A H -0.312006 -0.354951 0.493828 0.047 Uiso 1 1 calc R U . . .
H51B H -0.421662 -0.404159 0.501522 0.047 Uiso 1 1 calc R U . . .
H51C H -0.303566 -0.409604 0.554605 0.047 Uiso 1 1 calc R U . . .
C514 C -0.21083(15) 0.33338(14) 0.96318(9) 0.0271(4) Uani 1 1 d . . . . .
H51D H -0.170738 0.374336 0.943477 0.041 Uiso 1 1 calc R U . . .
H51E H -0.160663 0.324305 1.006597 0.041 Uiso 1 1 calc R U . . .
H51F H -0.272279 0.371265 0.974187 0.041 Uiso 1 1 calc R U . . .
Cu2 Cu 0.66767(2) 0.56123(2) 0.77859(2) 0.01795(7) Uani 1 1 d . . . . .
O101 O 0.23214(10) 0.44560(11) 0.89659(6) 0.0277(3) Uani 1 1 d . . . . .
N6 N 0.78312(11) 0.46233(10) 0.81514(7) 0.0175(2) Uani 1 1 d . . . . .
N7 N 0.75147(11) 0.53956(10) 0.70327(7) 0.0167(2) Uani 1 1 d . . . . .
N8 N 0.80850(10) 0.68513(10) 0.84159(6) 0.0161(2) Uani 1 1 d . . . . .
N9 N 0.65771(11) 0.28104(10) 0.65436(7) 0.0180(3) Uani 1 1 d . . . . .
N10 N 0.51299(11) 0.56120(10) 0.76392(7) 0.0182(3) Uani 1 1 d . . . . .
C61 C 0.88227(13) 0.63343(13) 0.88919(8) 0.0215(3) Uani 1 1 d . . . . .
H61A H 0.857547 0.641573 0.931460 0.026 Uiso 1 1 calc R U . . .
H61B H 0.958214 0.669207 0.905447 0.026 Uiso 1 1 calc R U . . .
C62 C 0.88331(13) 0.51665(12) 0.85285(8) 0.0183(3) Uani 1 1 d . . . . .
C63 C 0.98012(13) 0.46942(13) 0.85644(8) 0.0211(3) Uani 1 1 d . . . . .
H63 H 1.049399 0.509298 0.883568 0.025 Uiso 1 1 calc R U . . .
C64 C 0.97449(14) 0.36215(13) 0.81956(9) 0.0222(3) Uani 1 1 d . . . . .
H64 H 1.039743 0.327256 0.822116 0.027 Uiso 1 1 calc R U . . .
C65 C 0.87236(14) 0.30744(12) 0.77923(8) 0.0206(3) Uani 1 1 d . . . . .
H65 H 0.866584 0.234600 0.753050 0.025 Uiso 1 1 calc R U . . .
C66 C 0.77784(13) 0.36044(12) 0.77740(8) 0.0172(3) Uani 1 1 d . . . . .
C67 C 0.66577(13) 0.30444(12) 0.73005(8) 0.0188(3) Uani 1 1 d . . . . .
H67A H 0.653323 0.237366 0.740215 0.023 Uiso 1 1 calc R U . . .
H67B H 0.607617 0.349717 0.740399 0.023 Uiso 1 1 calc R U . . .
C71 C 0.86089(13) 0.69965(12) 0.78894(8) 0.0198(3) Uani 1 1 d . . . . .
H71A H 0.940459 0.722871 0.813104 0.024 Uiso 1 1 calc R U . . .
H71B H 0.827504 0.756740 0.770294 0.024 Uiso 1 1 calc R U . . .
C72 C 0.84865(13) 0.60030(12) 0.72743(8) 0.0179(3) Uani 1 1 d . . . . .
C73 C 0.93244(13) 0.57443(13) 0.69698(9) 0.0211(3) Uani 1 1 d . . . . .
H73 H 1.000628 0.618128 0.715103 0.025 Uiso 1 1 calc R U . . .
C74 C 0.91485(15) 0.48354(13) 0.63954(9) 0.0243(3) Uani 1 1 d . . . . .
H74 H 0.970000 0.465510 0.616707 0.029 Uiso 1 1 calc R U . . .
C75 C 0.81608(14) 0.41934(13) 0.61581(8) 0.0219(3) Uani 1 1 d . . . . .
H75 H 0.802657 0.356513 0.576783 0.026 Uiso 1 1 calc R U . . .
C76 C 0.73695(13) 0.44857(12) 0.65020(8) 0.0174(3) Uani 1 1 d . . . . .
C77 C 0.63262(13) 0.37582(12) 0.63087(8) 0.0187(3) Uani 1 1 d . . . . .
H77A H 0.580031 0.414400 0.653569 0.022 Uiso 1 1 calc R U . . .
H77B H 0.597410 0.353685 0.578861 0.022 Uiso 1 1 calc R U . . .
C81 C 0.77601(13) 0.78895(12) 0.88195(8) 0.0183(3) Uani 1 1 d . . . . .
C82 C 0.87423(14) 0.87551(12) 0.91703(8) 0.0218(3) Uani 1 1 d . . . . .
H82A H 0.849871 0.941279 0.942008 0.033 Uiso 1 1 calc R U . . .
H82B H 0.903015 0.888029 0.880558 0.033 Uiso 1 1 calc R U . . .
H82C H 0.932440 0.852419 0.950886 0.033 Uiso 1 1 calc R U . . .
C83 C 0.72788(15) 0.77044(13) 0.93805(9) 0.0236(3) Uani 1 1 d . . . . .
H83A H 0.787922 0.763698 0.978290 0.035 Uiso 1 1 calc R U . . .
H83B H 0.677065 0.705198 0.917336 0.035 Uiso 1 1 calc R U . . .
H83C H 0.687909 0.830599 0.954384 0.035 Uiso 1 1 calc R U . . .
C84 C 0.68277(13) 0.82388(13) 0.82973(9) 0.0217(3) Uani 1 1 d . . . . .
H84A H 0.658022 0.889130 0.855068 0.033 Uiso 1 1 calc R U . . .
H84B H 0.620867 0.767910 0.807997 0.033 Uiso 1 1 calc R U . . .
H84C H 0.709749 0.836964 0.792718 0.033 Uiso 1 1 calc R U . . .
C91 C 0.58552(14) 0.18208(13) 0.60657(8) 0.0216(3) Uani 1 1 d . . . . .
C92 C 0.62816(18) 0.08871(14) 0.63207(10) 0.0359(4) Uani 1 1 d . . . . .
H92A H 0.591649 0.022125 0.595978 0.054 Uiso 1 1 calc R U . . .
H92B H 0.612144 0.093294 0.676365 0.054 Uiso 1 1 calc R U . . .
H92C H 0.708098 0.090679 0.640268 0.054 Uiso 1 1 calc R U . . .
C93 C 0.59590(17) 0.16163(14) 0.53190(9) 0.0318(4) Uani 1 1 d . . . . .
H93A H 0.674055 0.169435 0.534951 0.048 Uiso 1 1 calc R U . . .
H93B H 0.556898 0.212893 0.510271 0.048 Uiso 1 1 calc R U . . .
H93C H 0.563376 0.089509 0.502775 0.048 Uiso 1 1 calc R U . . .
C94 C 0.46395(15) 0.18891(15) 0.60311(10) 0.0317(4) Uani 1 1 d . . . . .
H94A H 0.419442 0.125107 0.567868 0.048 Uiso 1 1 calc R U . . .
H94B H 0.438667 0.251694 0.589550 0.048 Uiso 1 1 calc R U . . .
H94C H 0.455992 0.194302 0.649691 0.048 Uiso 1 1 calc R U . . .
C101 C 0.45449(12) 0.53252(12) 0.80326(8) 0.0167(3) Uani 1 1 d . . . . .
C102 C 0.49614(13) 0.50505(12) 0.86575(8) 0.0197(3) Uani 1 1 d . . . . .
H102 H 0.573499 0.506266 0.886225 0.024 Uiso 1 1 calc R U . . .
C103 C 0.42316(13) 0.47602(13) 0.89747(8) 0.0205(3) Uani 1 1 d . . . . .
H103 H 0.450788 0.457495 0.939938 0.025 Uiso 1 1 calc R U . . .
C104 C 0.30892(13) 0.47387(12) 0.86719(8) 0.0195(3) Uani 1 1 d . . . . .
C105 C 0.26551(13) 0.50048(12) 0.80538(8) 0.0182(3) Uani 1 1 d . . . . .
H105 H 0.187935 0.498697 0.785466 0.022 Uiso 1 1 calc R U . . .
C106 C 0.33812(12) 0.53012(11) 0.77268(8) 0.0166(3) Uani 1 1 d . . . . .
C107 C 0.32517(12) 0.55918(12) 0.70929(8) 0.0172(3) Uani 1 1 d . . . . .
C108 C 0.23376(13) 0.57151(13) 0.65533(8) 0.0211(3) Uani 1 1 d . . . . .
H108 H 0.160712 0.561347 0.657113 0.025 Uiso 1 1 calc R U . . .
C109 C 0.25283(14) 0.59874(15) 0.59973(8) 0.0251(3) Uani 1 1 d D U . . .
O102 O 0.17011(11) 0.61168(15) 0.54319(7) 0.0443(4) Uani 1 1 d D U . . .
C114 C 0.0611(2) 0.6142(6) 0.5474(2) 0.0358(14) Uani 0.526(12) 1 d D U P A 1
H11A H 0.029877 0.542214 0.539901 0.054 Uiso 0.526(12) 1 calc R U P A 1
H11B H 0.015773 0.642624 0.510846 0.054 Uiso 0.526(12) 1 calc R U P A 1
H11C H 0.062010 0.659676 0.594299 0.054 Uiso 0.526(12) 1 calc R U P A 1
C115 C 0.0843(5) 0.6714(7) 0.5587(3) 0.0454(16) Uani 0.474(12) 1 d D U P A 2
H11D H 0.045705 0.636660 0.582577 0.068 Uiso 0.474(12) 1 calc R U P A 2
H11E H 0.032110 0.675977 0.514569 0.068 Uiso 0.474(12) 1 calc R U P A 2
H11F H 0.115530 0.742929 0.589800 0.068 Uiso 0.474(12) 1 calc R U P A 2
C110 C 0.36071(14) 0.61396(14) 0.59631(9) 0.0241(3) Uani 1 1 d . . . . .
H110 H 0.371206 0.631746 0.557102 0.029 Uiso 1 1 calc R U . . .
C111 C 0.45135(13) 0.60338(13) 0.64914(8) 0.0212(3) Uani 1 1 d . . . . .
H111 H 0.523922 0.614176 0.646740 0.025 Uiso 1 1 calc R U . . .
C112 C 0.43433(12) 0.57636(12) 0.70652(8) 0.0176(3) Uani 1 1 d . . . . .
C113 C 0.26647(15) 0.38725(15) 0.94519(9) 0.0273(4) Uani 1 1 d . . . . .
H11G H 0.302462 0.326493 0.924696 0.041 Uiso 1 1 calc R U . . .
H11H H 0.202094 0.361867 0.955319 0.041 Uiso 1 1 calc R U . . .
H11I H 0.318671 0.432947 0.989262 0.041 Uiso 1 1 calc R U . . .

loop_
_atom_site_aniso_label
_atom_site_aniso_U_11
_atom_site_aniso_U_22
_atom_site_aniso_U_33
_atom_site_aniso_U_23
_atom_site_aniso_U_13
_atom_site_aniso_U_12
Cu1 0.01355(12) 0.02151(12) 0.02229(12) 0.00623(9) 0.00663(9) 0.00192(9)
O51 0.0232(6) 0.0238(6) 0.0257(6) 0.0002(5) -0.0012(5) 0.0004(5)
O52 0.0195(6) 0.0254(6) 0.0261(6) -0.0004(5) 0.0080(4) 0.0035(5)
N1 0.0172(6) 0.0166(6) 0.0179(6) 0.0033(5) 0.0053(5) 0.0019(5)
N2 0.0167(6) 0.0169(6) 0.0163(6) 0.0029(5) 0.0040(5) -0.0002(5)
N3 0.0161(6) 0.0181(6) 0.0174(6) 0.0050(5) 0.0052(5) 0.0015(5)
N4 0.0209(6) 0.0163(6) 0.0172(6) 0.0048(5) 0.0024(5) 0.0035(5)
N5 0.0161(6) 0.0181(6) 0.0215(6) 0.0056(5) 0.0063(5) 0.0013(5)
C11 0.0211(8) 0.0255(8) 0.0219(7) 0.0098(6) 0.0099(6) 0.0095(6)
C12 0.0173(7) 0.0178(7) 0.0180(7) 0.0035(6) 0.0049(5) 0.0027(6)
C13 0.0190(7) 0.0238(8) 0.0209(7) 0.0069(6) 0.0073(6) 0.0072(6)
C14 0.0224(8) 0.0264(8) 0.0218(7) 0.0068(6) 0.0105(6) 0.0059(6)
C15 0.0246(8) 0.0228(8) 0.0186(7) 0.0071(6) 0.0068(6) 0.0028(6)
C16 0.0194(7) 0.0146(7) 0.0166(6) 0.0014(5) 0.0041(5) 0.0004(5)
C17 0.0187(7) 0.0179(7) 0.0191(7) 0.0051(6) 0.0027(5) 0.0020(6)
C21 0.0200(7) 0.0217(7) 0.0199(7) 0.0085(6) 0.0006(6) -0.0025(6)
C22 0.0189(7) 0.0184(7) 0.0158(6) 0.0030(5) 0.0032(5) -0.0007(6)
C23 0.0187(7) 0.0214(7) 0.0187(7) 0.0052(6) 0.0035(6) -0.0004(6)
C24 0.0199(7) 0.0227(8) 0.0203(7) 0.0049(6) 0.0062(6) -0.0020(6)
C25 0.0239(8) 0.0185(7) 0.0187(7) 0.0052(6) 0.0065(6) 0.0009(6)
C26 0.0203(7) 0.0138(7) 0.0161(6) 0.0016(5) 0.0054(5) 0.0016(6)
C27 0.0206(7) 0.0165(7) 0.0200(7) 0.0047(6) 0.0049(6) 0.0041(6)
C31 0.0206(7) 0.0190(7) 0.0224(7) 0.0083(6) 0.0088(6) 0.0025(6)
C32 0.0248(8) 0.0235(8) 0.0215(7) 0.0094(6) 0.0058(6) 0.0017(6)
C33 0.0198(8) 0.0242(8) 0.0336(9) 0.0104(7) 0.0069(7) -0.0010(6)
C34 0.0358(10) 0.0272(8) 0.0304(8) 0.0110(7) 0.0206(7) 0.0072(7)
C41 0.0250(8) 0.0195(7) 0.0209(7) 0.0064(6) 0.0014(6) 0.0039(6)
C42 0.0298(9) 0.0277(8) 0.0217(8) 0.0099(6) 0.0039(6) 0.0041(7)
C43 0.0452(11) 0.0201(8) 0.0276(9) 0.0092(7) -0.0023(8) 0.0004(8)
C44 0.0258(9) 0.0329(9) 0.0302(9) 0.0094(7) 0.0036(7) 0.0118(7)
C501 0.0168(7) 0.0184(7) 0.0216(7) 0.0081(6) 0.0062(6) 0.0007(6)
C502 0.0205(8) 0.0210(7) 0.0260(8) 0.0067(6) 0.0106(6) 0.0035(6)
C503 0.0260(8) 0.0205(7) 0.0225(7) 0.0045(6) 0.0083(6) 0.0027(6)
C504 0.0221(8) 0.0195(7) 0.0205(7) 0.0075(6) 0.0023(6) 0.0003(6)
C505 0.0170(7) 0.0205(7) 0.0205(7) 0.0076(6) 0.0047(6) 0.0013(6)
C506 0.0171(7) 0.0181(7) 0.0197(7) 0.0081(6) 0.0066(6) 0.0027(6)
C507 0.0165(7) 0.0182(7) 0.0185(7) 0.0085(6) 0.0044(5) 0.0017(6)
C508 0.0143(7) 0.0203(7) 0.0209(7) 0.0085(6) 0.0049(5) 0.0026(6)
C509 0.0186(7) 0.0198(7) 0.0202(7) 0.0069(6) 0.0073(6) 0.0044(6)
C510 0.0206(8) 0.0210(7) 0.0175(7) 0.0045(6) 0.0033(6) 0.0006(6)
C511 0.0153(7) 0.0215(7) 0.0202(7) 0.0078(6) 0.0028(5) 0.0016(6)
C512 0.0160(7) 0.0180(7) 0.0200(7) 0.0084(6) 0.0064(5) 0.0023(6)
C513 0.0326(9) 0.0220(8) 0.0278(8) 0.0017(7) -0.0012(7) 0.0013(7)
C514 0.0291(9) 0.0228(8) 0.0274(8) 0.0023(7) 0.0111(7) 0.0033(7)
Cu2 0.01313(11) 0.02157(12) 0.01902(12) 0.00554(9) 0.00538(8) 0.00139(9)
O101 0.0201(6) 0.0436(7) 0.0280(6) 0.0220(5) 0.0092(5) 0.0028(5)
N6 0.0175(6) 0.0184(6) 0.0169(6) 0.0075(5) 0.0035(5) 0.0027(5)
N7 0.0182(6) 0.0178(6) 0.0163(6) 0.0071(5) 0.0064(5) 0.0033(5)
N8 0.0152(6) 0.0165(6) 0.0166(6) 0.0049(5) 0.0050(5) 0.0016(5)
N9 0.0202(6) 0.0162(6) 0.0162(6) 0.0049(5) 0.0035(5) 0.0001(5)
N10 0.0161(6) 0.0199(6) 0.0183(6) 0.0058(5) 0.0050(5) 0.0016(5)
C61 0.0182(7) 0.0200(7) 0.0202(7) 0.0041(6) -0.0013(6) 0.0018(6)
C62 0.0187(7) 0.0192(7) 0.0157(6) 0.0067(6) 0.0019(5) 0.0019(6)
C63 0.0184(7) 0.0227(8) 0.0207(7) 0.0074(6) 0.0030(6) 0.0010(6)
C64 0.0206(8) 0.0232(8) 0.0243(7) 0.0094(6) 0.0069(6) 0.0061(6)
C65 0.0237(8) 0.0184(7) 0.0202(7) 0.0061(6) 0.0070(6) 0.0023(6)
C66 0.0196(7) 0.0180(7) 0.0149(6) 0.0068(5) 0.0049(5) -0.0006(6)
C67 0.0185(7) 0.0201(7) 0.0173(7) 0.0064(6) 0.0042(6) -0.0003(6)
C71 0.0186(7) 0.0189(7) 0.0234(7) 0.0046(6) 0.0105(6) -0.0010(6)
C72 0.0188(7) 0.0181(7) 0.0195(7) 0.0077(6) 0.0081(6) 0.0023(6)
C73 0.0197(7) 0.0216(7) 0.0249(7) 0.0080(6) 0.0101(6) 0.0025(6)
C74 0.0268(8) 0.0242(8) 0.0273(8) 0.0077(6) 0.0163(7) 0.0049(7)
C75 0.0276(8) 0.0197(7) 0.0206(7) 0.0056(6) 0.0108(6) 0.0045(6)
C76 0.0200(7) 0.0179(7) 0.0158(6) 0.0074(5) 0.0052(5) 0.0030(6)
C77 0.0189(7) 0.0191(7) 0.0178(7) 0.0073(6) 0.0035(5) 0.0026(6)
C81 0.0194(7) 0.0173(7) 0.0185(7) 0.0048(6) 0.0073(6) 0.0022(6)
C82 0.0233(8) 0.0173(7) 0.0227(7) 0.0039(6) 0.0063(6) 0.0003(6)
C83 0.0295(8) 0.0216(8) 0.0227(7) 0.0055(6) 0.0137(6) 0.0030(6)
C84 0.0197(7) 0.0225(8) 0.0251(8) 0.0094(6) 0.0076(6) 0.0053(6)
C91 0.0233(8) 0.0190(7) 0.0190(7) 0.0041(6) 0.0029(6) -0.0021(6)
C92 0.0471(12) 0.0180(8) 0.0304(9) 0.0050(7) -0.0040(8) -0.0014(8)
C93 0.0436(11) 0.0239(8) 0.0230(8) -0.0012(7) 0.0113(7) -0.0064(8)
C94 0.0239(9) 0.0316(9) 0.0342(9) 0.0059(7) 0.0053(7) -0.0070(7)
C101 0.0150(7) 0.0160(7) 0.0178(7) 0.0035(5) 0.0047(5) 0.0012(5)
C102 0.0161(7) 0.0210(7) 0.0192(7) 0.0050(6) 0.0026(5) 0.0007(6)
C103 0.0205(8) 0.0231(8) 0.0174(7) 0.0078(6) 0.0034(6) 0.0011(6)
C104 0.0184(7) 0.0217(7) 0.0190(7) 0.0054(6) 0.0074(6) -0.0005(6)
C105 0.0149(7) 0.0204(7) 0.0182(7) 0.0048(6) 0.0044(5) 0.0009(6)
C106 0.0162(7) 0.0149(7) 0.0173(7) 0.0037(5) 0.0043(5) 0.0017(5)
C107 0.0165(7) 0.0171(7) 0.0174(7) 0.0040(5) 0.0053(5) 0.0023(5)
C108 0.0160(7) 0.0278(8) 0.0186(7) 0.0064(6) 0.0045(6) 0.0040(6)
C109 0.0219(8) 0.0356(9) 0.0185(7) 0.0107(7) 0.0046(6) 0.0070(7)
O102 0.0272(7) 0.0892(12) 0.0243(6) 0.0282(7) 0.0079(5) 0.0217(7)
C114 0.032(2) 0.059(4) 0.0216(18) 0.016(2) 0.0110(15) 0.027(2)
C115 0.050(3) 0.045(3) 0.033(2) 0.013(2) -0.003(2) 0.021(3)
C110 0.0261(8) 0.0301(8) 0.0207(7) 0.0112(6) 0.0102(6) 0.0058(7)
C111 0.0197(7) 0.0221(7) 0.0235(7) 0.0068(6) 0.0096(6) 0.0023(6)
C112 0.0162(7) 0.0169(7) 0.0185(7) 0.0042(5) 0.0049(5) 0.0022(5)
C113 0.0302(9) 0.0329(9) 0.0234(8) 0.0140(7) 0.0097(7) 0.0015(7)

loop_
_atom_type_symbol
_atom_type_description
_atom_type_scat_dispersion_real
_atom_type_scat_dispersion_imag
_atom_type_scat_source
C C 0.0181 0.0091 'International Tables Vol C Tables 4.2.6.8 and 6.1.1.4'
H H 0.0000 0.0000 'International Tables Vol C Tables 4.2.6.8 and 6.1.1.4'
N N 0.0311 0.0180 'International Tables Vol C Tables 4.2.6.8 and 6.1.1.4'
O O 0.0492 0.0322 'International Tables Vol C Tables 4.2.6.8 and 6.1.1.4'
Cu Cu -1.9646 0.5888 'International Tables Vol C Tables 4.2.6.8 and 6.1.1.4'

loop_
_geom_angle_atom_site_label_1
_geom_angle_atom_site_label_2
_geom_angle_atom_site_label_3
_geom_angle
_geom_angle_site_symmetry_1
_geom_angle_site_symmetry_3
_geom_angle_publ_flag
N5 Cu1 N2 132.02(6) . . ?
N5 Cu1 N1 129.91(5) . . ?
N2 Cu1 N1 80.54(5) . . ?
N5 Cu1 N3 132.76(5) . . ?
N2 Cu1 N3 81.38(5) . . ?
N1 Cu1 N3 80.31(5) . . ?
C504 O51 C513 117.14(14) . . ?
C509 O52 C514 117.81(13) . . ?
C16 N1 C12 118.87(13) . . ?
C16 N1 Cu1 121.50(11) . . ?
C12 N1 Cu1 114.96(10) . . ?
C26 N2 C22 119.15(13) . . ?
C26 N2 Cu1 121.82(10) . . ?
C22 N2 Cu1 112.81(10) . . ?
C11 N3 C21 109.68(12) . . ?
C11 N3 C31 111.17(12) . . ?
C21 N3 C31 113.39(12) . . ?
C11 N3 Cu1 105.82(9) . . ?
C21 N3 Cu1 101.73(9) . . ?
C31 N3 Cu1 114.41(9) . . ?
C17 N4 C27 110.24(12) . . ?
C17 N4 C41 113.99(12) . . ?
C27 N4 C41 115.40(12) . . ?
C512 N5 C501 104.96(13) . . ?
C512 N5 Cu1 128.45(10) . . ?
C501 N5 Cu1 125.92(11) . . ?
N3 C11 C12 113.82(13) . . ?
N3 C11 H11J 108.8 . . ?
C12 C11 H11J 108.8 . . ?
N3 C11 H11K 108.8 . . ?
C12 C11 H11K 108.8 . . ?
H11J C11 H11K 107.7 . . ?
N1 C12 C13 122.08(15) . . ?
N1 C12 C11 117.21(13) . . ?
C13 C12 C11 120.71(14) . . ?
C12 C13 C14 119.14(15) . . ?
C12 C13 H13 120.4 . . ?
C14 C13 H13 120.4 . . ?
C15 C14 C13 118.75(15) . . ?
C15 C14 H14 120.6 . . ?
C13 C14 H14 120.6 . . ?
C14 C15 C16 119.24(15) . . ?
C14 C15 H15 120.4 . . ?
C16 C15 H15 120.4 . . ?
N1 C16 C15 121.73(15) . . ?
N1 C16 C17 117.61(13) . . ?
C15 C16 C17 120.57(14) . . ?
N4 C17 C16 110.62(12) . . ?
N4 C17 H17A 109.5 . . ?
C16 C17 H17A 109.5 . . ?
N4 C17 H17B 109.5 . . ?
C16 C17 H17B 109.5 . . ?
H17A C17 H17B 108.1 . . ?
N3 C21 C22 112.53(12) . . ?
N3 C21 H21A 109.1 . . ?
C22 C21 H21A 109.1 . . ?
N3 C21 H21B 109.1 . . ?
C22 C21 H21B 109.1 . . ?
H21A C21 H21B 107.8 . . ?
N2 C22 C23 122.12(15) . . ?
N2 C22 C21 115.85(13) . . ?
C23 C22 C21 122.02(15) . . ?
C22 C23 C24 118.63(15) . . ?
C22 C23 H23 120.7 . . ?
C24 C23 H23 120.7 . . ?
C25 C24 C23 119.21(14) . . ?
C25 C24 H24 120.4 . . ?
C23 C24 H24 120.4 . . ?
C24 C25 C26 119.12(15) . . ?
C24 C25 H25 120.4 . . ?
C26 C25 H25 120.4 . . ?
N2 C26 C25 121.62(15) . . ?
N2 C26 C27 118.13(13) . . ?
C25 C26 C27 120.23(14) . . ?
N4 C27 C26 111.35(12) . . ?
N4 C27 H27A 109.4 . . ?
C26 C27 H27A 109.4 . . ?
N4 C27 H27B 109.4 . . ?
C26 C27 H27B 109.4 . . ?
H27A C27 H27B 108.0 . . ?
N3 C31 C33 107.50(13) . . ?
N3 C31 C34 109.85(13) . . ?
C33 C31 C34 106.90(14) . . ?
N3 C31 C32 112.49(13) . . ?
C33 C31 C32 110.45(13) . . ?
C34 C31 C32 109.49(14) . . ?
C31 C32 H32A 109.5 . . ?
C31 C32 H32B 109.5 . . ?
H32A C32 H32B 109.5 . . ?
C31 C32 H32C 109.5 . . ?
H32A C32 H32C 109.5 . . ?
H32B C32 H32C 109.5 . . ?
C31 C33 H33A 109.5 . . ?
C31 C33 H33B 109.5 . . ?
H33A C33 H33B 109.5 . . ?
C31 C33 H33C 109.5 . . ?
H33A C33 H33C 109.5 . . ?
H33B C33 H33C 109.5 . . ?
C31 C34 H34A 109.5 . . ?
C31 C34 H34B 109.5 . . ?
H34A C34 H34B 109.5 . . ?
C31 C34 H34C 109.5 . . ?
H34A C34 H34C 109.5 . . ?
H34B C34 H34C 109.5 . . ?
N4 C41 C42 108.81(13) . . ?
N4 C41 C44 112.35(14) . . ?
C42 C41 C44 110.50(14) . . ?
N4 C41 C43 109.08(13) . . ?
C42 C41 C43 105.91(15) . . ?
C44 C41 C43 109.97(15) . . ?
C41 C42 H42A 109.5 . . ?
C41 C42 H42B 109.5 . . ?
H42A C42 H42B 109.5 . . ?
C41 C42 H42C 109.5 . . ?
H42A C42 H42C 109.5 . . ?
H42B C42 H42C 109.5 . . ?
C41 C43 H43A 109.5 . . ?
C41 C43 H43B 109.5 . . ?
H43A C43 H43B 109.5 . . ?
C41 C43 H43C 109.5 . . ?
H43A C43 H43C 109.5 . . ?
H43B C43 H43C 109.5 . . ?
C41 C44 H44A 109.5 . . ?
C41 C44 H44B 109.5 . . ?
H44A C44 H44B 109.5 . . ?
C41 C44 H44C 109.5 . . ?
H44A C44 H44C 109.5 . . ?
H44B C44 H44C 109.5 . . ?
N5 C501 C502 128.20(15) . . ?
N5 C501 C506 112.23(13) . . ?
C502 C501 C506 119.56(14) . . ?
C503 C502 C501 119.61(15) . . ?
C503 C502 H502 120.2 . . ?
C501 C502 H502 120.2 . . ?
C502 C503 C504 120.56(15) . . ?
C502 C503 H503 119.7 . . ?
C504 C503 H503 119.7 . . ?
C505 C504 O51 115.76(15) . . ?
C505 C504 C503 120.74(15) . . ?
O51 C504 C503 123.49(15) . . ?
C504 C505 C506 119.20(15) . . ?
C504 C505 H505 120.4 . . ?
C506 C505 H505 120.4 . . ?
C505 C506 C501 120.32(14) . . ?
C505 C506 C507 134.35(15) . . ?
C501 C506 C507 105.29(13) . . ?
C508 C507 C512 120.46(14) . . ?
C508 C507 C506 134.38(14) . . ?
C512 C507 C506 105.16(13) . . ?
C509 C508 C507 118.95(14) . . ?
C509 C508 H508 120.5 . . ?
C507 C508 H508 120.5 . . ?
C508 C509 O52 115.77(14) . . ?
C508 C509 C510 120.95(14) . . ?
O52 C509 C510 123.28(14) . . ?
C511 C510 C509 120.73(14) . . ?
C511 C510 H510 119.6 . . ?
C509 C510 H510 119.6 . . ?
C510 C511 C512 119.36(14) . . ?
C510 C511 H511 120.3 . . ?
C512 C511 H511 120.3 . . ?
N5 C512 C511 128.09(14) . . ?
N5 C512 C507 112.35(13) . . ?
C511 C512 C507 119.55(14) . . ?
O51 C513 H51A 109.5 . . ?
O51 C513 H51B 109.5 . . ?
H51A C513 H51B 109.5 . . ?
O51 C513 H51C 109.5 . . ?
H51A C513 H51C 109.5 . . ?
H51B C513 H51C 109.5 . . ?
O52 C514 H51D 109.5 . . ?
O52 C514 H51E 109.5 . . ?
H51D C514 H51E 109.5 . . ?
O52 C514 H51F 109.5 . . ?
H51D C514 H51F 109.5 . . ?
H51E C514 H51F 109.5 . . ?
N10 Cu2 N7 128.09(5) . . ?
N10 Cu2 N6 132.58(6) . . ?
N7 Cu2 N6 80.96(5) . . ?
N10 Cu2 N8 132.19(5) . . ?
N7 Cu2 N8 82.04(5) . . ?
N6 Cu2 N8 81.90(5) . . ?
C104 O101 C113 117.84(13) . . ?
C66 N6 C62 118.91(14) . . ?
C66 N6 Cu2 120.88(10) . . ?
C62 N6 Cu2 111.80(10) . . ?
C76 N7 C72 119.08(13) . . ?
C76 N7 Cu2 122.28(10) . . ?
C72 N7 Cu2 113.21(10) . . ?
C61 N8 C71 109.64(12) . . ?
C61 N8 C81 112.47(12) . . ?
C71 N8 C81 111.79(12) . . ?
C61 N8 Cu2 103.48(9) . . ?
C71 N8 Cu2 104.51(9) . . ?
C81 N8 Cu2 114.35(9) . . ?
C77 N9 C67 110.61(12) . . ?
C77 N9 C91 114.24(12) . . ?
C67 N9 C91 114.56(12) . . ?
C101 N10 C112 105.20(12) . . ?
C101 N10 Cu2 127.09(11) . . ?
C112 N10 Cu2 127.21(10) . . ?
N8 C61 C62 111.96(12) . . ?
N8 C61 H61A 109.2 . . ?
C62 C61 H61A 109.2 . . ?
N8 C61 H61B 109.2 . . ?
C62 C61 H61B 109.2 . . ?
H61A C61 H61B 107.9 . . ?
N6 C62 C63 122.27(14) . . ?
N6 C62 C61 115.47(14) . . ?
C63 C62 C61 122.24(14) . . ?
C62 C63 C64 118.86(15) . . ?
C62 C63 H63 120.6 . . ?
C64 C63 H63 120.6 . . ?
C65 C64 C63 118.87(15) . . ?
C65 C64 H64 120.6 . . ?
C63 C64 H64 120.6 . . ?
C64 C65 C66 119.25(15) . . ?
C64 C65 H65 120.4 . . ?
C66 C65 H65 120.4 . . ?
N6 C66 C65 121.74(14) . . ?
N6 C66 C67 117.91(14) . . ?
C65 C66 C67 120.32(14) . . ?
N9 C67 C66 111.15(12) . . ?
N9 C67 H67A 109.4 . . ?
C66 C67 H67A 109.4 . . ?
N9 C67 H67B 109.4 . . ?
C66 C67 H67B 109.4 . . ?
H67A C67 H67B 108.0 . . ?
N8 C71 C72 113.46(12) . . ?
N8 C71 H71A 108.9 . . ?
C72 C71 H71A 108.9 . . ?
N8 C71 H71B 108.9 . . ?
C72 C71 H71B 108.9 . . ?
H71A C71 H71B 107.7 . . ?
N7 C72 C73 121.98(14) . . ?
N7 C72 C71 116.34(13) . . ?
C73 C72 C71 121.67(14) . . ?
C72 C73 C74 118.78(15) . . ?
C72 C73 H73 120.6 . . ?
C74 C73 H73 120.6 . . ?
C75 C74 C73 119.34(15) . . ?
C75 C74 H74 120.3 . . ?
C73 C74 H74 120.3 . . ?
C74 C75 C76 118.75(14) . . ?
C74 C75 H75 120.6 . . ?
C76 C75 H75 120.6 . . ?
N7 C76 C75 121.88(14) . . ?
N7 C76 C77 117.45(13) . . ?
C75 C76 C77 120.62(14) . . ?
N9 C77 C76 110.62(12) . . ?
N9 C77 H77A 109.5 . . ?
C76 C77 H77A 109.5 . . ?
N9 C77 H77B 109.5 . . ?
C76 C77 H77B 109.5 . . ?
H77A C77 H77B 108.1 . . ?
N8 C81 C84 107.99(12) . . ?
N8 C81 C83 109.57(12) . . ?
C84 C81 C83 106.42(13) . . ?
N8 C81 C82 111.91(12) . . ?
C84 C81 C82 110.59(13) . . ?
C83 C81 C82 110.19(13) . . ?
C81 C82 H82A 109.5 . . ?
C81 C82 H82B 109.5 . . ?
H82A C82 H82B 109.5 . . ?
C81 C82 H82C 109.5 . . ?
H82A C82 H82C 109.5 . . ?
H82B C82 H82C 109.5 . . ?
C81 C83 H83A 109.5 . . ?
C81 C83 H83B 109.5 . . ?
H83A C83 H83B 109.5 . . ?
C81 C83 H83C 109.5 . . ?
H83A C83 H83C 109.5 . . ?
H83B C83 H83C 109.5 . . ?
C81 C84 H84A 109.5 . . ?
C81 C84 H84B 109.5 . . ?
H84A C84 H84B 109.5 . . ?
C81 C84 H84C 109.5 . . ?
H84A C84 H84C 109.5 . . ?
H84B C84 H84C 109.5 . . ?
N9 C91 C92 108.83(13) . . ?
N9 C91 C94 112.78(14) . . ?
C92 C91 C94 110.12(15) . . ?
N9 C91 C93 108.48(13) . . ?
C92 C91 C93 107.18(15) . . ?
C94 C91 C93 109.28(15) . . ?
C91 C92 H92A 109.5 . . ?
C91 C92 H92B 109.5 . . ?
H92A C92 H92B 109.5 . . ?
C91 C92 H92C 109.5 . . ?
H92A C92 H92C 109.5 . . ?
H92B C92 H92C 109.5 . . ?
C91 C93 H93A 109.5 . . ?
C91 C93 H93B 109.5 . . ?
H93A C93 H93B 109.5 . . ?
C91 C93 H93C 109.5 . . ?
H93A C93 H93C 109.5 . . ?
H93B C93 H93C 109.5 . . ?
C91 C94 H94A 109.5 . . ?
C91 C94 H94B 109.5 . . ?
H94A C94 H94B 109.5 . . ?
C91 C94 H94C 109.5 . . ?
H94A C94 H94C 109.5 . . ?
H94B C94 H94C 109.5 . . ?
N10 C101 C102 127.67(14) . . ?
N10 C101 C106 112.30(13) . . ?
C102 C101 C106 120.01(14) . . ?
C103 C102 C101 119.30(14) . . ?
C103 C102 H102 120.4 . . ?
C101 C102 H102 120.4 . . ?
C102 C103 C104 120.42(14) . . ?
C102 C103 H103 119.8 . . ?
C104 C103 H103 119.8 . . ?
C105 C104 O101 115.60(14) . . ?
C105 C104 C103 121.48(14) . . ?
O101 C104 C103 122.92(14) . . ?
C104 C105 C106 118.83(14) . . ?
C104 C105 H105 120.6 . . ?
C106 C105 H105 120.6 . . ?
C105 C106 C101 119.95(14) . . ?
C105 C106 C107 134.92(14) . . ?
C101 C106 C107 105.10(13) . . ?
C108 C107 C112 120.19(14) . . ?
C108 C107 C106 134.39(14) . . ?
C112 C107 C106 105.42(13) . . ?
C109 C108 C107 118.42(15) . . ?
C109 C108 H108 120.8 . . ?
C107 C108 H108 120.8 . . ?
C108 C109 O102 123.89(16) . . ?
C108 C109 C110 121.44(16) . . ?
O102 C109 C110 114.67(15) . . ?
C109 O102 C115 117.4(3) . . ?
C109 O102 C114 118.4(2) . . ?
O102 C114 H11A 109.5 . . ?
O102 C114 H11B 109.5 . . ?
H11A C114 H11B 109.5 . . ?
O102 C114 H11C 109.5 . . ?
H11A C114 H11C 109.5 . . ?
H11B C114 H11C 109.5 . . ?
O102 C115 H11D 109.5 . . ?
O102 C115 H11E 109.5 . . ?
H11D C115 H11E 109.5 . . ?
O102 C115 H11F 109.5 . . ?
H11D C115 H11F 109.5 . . ?
H11E C115 H11F 109.5 . . ?
C111 C110 C109 120.93(15) . . ?
C111 C110 H110 119.5 . . ?
C109 C110 H110 119.5 . . ?
C110 C111 C112 118.80(15) . . ?
C110 C111 H111 120.6 . . ?
C112 C111 H111 120.6 . . ?
N10 C112 C111 127.81(14) . . ?
N10 C112 C107 111.97(13) . . ?
C111 C112 C107 120.21(14) . . ?
O101 C113 H11G 109.5 . . ?
O101 C113 H11H 109.5 . . ?
H11G C113 H11H 109.5 . . ?
O101 C113 H11I 109.5 . . ?
H11G C113 H11I 109.5 . . ?
H11H C113 H11I 109.5 . . ?

loop_
_geom_bond_atom_site_label_1
_geom_bond_atom_site_label_2
_geom_bond_distance
_geom_bond_site_symmetry_2
_geom_bond_publ_flag
Cu1 N5 1.9150(13) . ?
Cu1 N2 2.0952(13) . ?
Cu1 N1 2.1010(13) . ?
Cu1 N3 2.2746(14) . ?
O51 C504 1.3882(19) . ?
O51 C513 1.421(2) . ?
O52 C509 1.3892(19) . ?
O52 C514 1.416(2) . ?
N1 C16 1.342(2) . ?
N1 C12 1.346(2) . ?
N2 C26 1.341(2) . ?
N2 C22 1.348(2) . ?
N3 C11 1.4810(19) . ?
N3 C21 1.4822(19) . ?
N3 C31 1.5129(19) . ?
N4 C17 1.4780(19) . ?
N4 C27 1.4829(19) . ?
N4 C41 1.495(2) . ?
N5 C512 1.376(2) . ?
N5 C501 1.380(2) . ?
C11 C12 1.512(2) . ?
C11 H11J 0.9900 . ?
C11 H11K 0.9900 . ?
C12 C13 1.384(2) . ?
C13 C14 1.388(2) . ?
C13 H13 0.9500 . ?
C14 C15 1.382(2) . ?
C14 H14 0.9500 . ?
C15 C16 1.394(2) . ?
C15 H15 0.9500 . ?
C16 C17 1.510(2) . ?
C17 H17A 0.9900 . ?
C17 H17B 0.9900 . ?
C21 C22 1.512(2) . ?
C21 H21A 0.9900 . ?
C21 H21B 0.9900 . ?
C22 C23 1.389(2) . ?
C23 C24 1.391(2) . ?
C23 H23 0.9500 . ?
C24 C25 1.383(2) . ?
C24 H24 0.9500 . ?
C25 C26 1.396(2) . ?
C25 H25 0.9500 . ?
C26 C27 1.513(2) . ?
C27 H27A 0.9900 . ?
C27 H27B 0.9900 . ?
C31 C33 1.531(2) . ?
C31 C34 1.533(2) . ?
C31 C32 1.535(2) . ?
C32 H32A 0.9800 . ?
C32 H32B 0.9800 . ?
C32 H32C 0.9800 . ?
C33 H33A 0.9800 . ?
C33 H33B 0.9800 . ?
C33 H33C 0.9800 . ?
C34 H34A 0.9800 . ?
C34 H34B 0.9800 . ?
C34 H34C 0.9800 . ?
C41 C42 1.532(2) . ?
C41 C44 1.535(2) . ?
C41 C43 1.537(2) . ?
C42 H42A 0.9800 . ?
C42 H42B 0.9800 . ?
C42 H42C 0.9800 . ?
C43 H43A 0.9800 . ?
C43 H43B 0.9800 . ?
C43 H43C 0.9800 . ?
C44 H44A 0.9800 . ?
C44 H44B 0.9800 . ?
C44 H44C 0.9800 . ?
C501 C502 1.398(2) . ?
C501 C506 1.425(2) . ?
C502 C503 1.390(2) . ?
C502 H502 0.9500 . ?
C503 C504 1.408(2) . ?
C503 H503 0.9500 . ?
C504 C505 1.385(2) . ?
C505 C506 1.401(2) . ?
C505 H505 0.9500 . ?
C506 C507 1.437(2) . ?
C507 C508 1.400(2) . ?
C507 C512 1.427(2) . ?
C508 C509 1.386(2) . ?
C508 H508 0.9500 . ?
C509 C510 1.408(2) . ?
C510 C511 1.386(2) . ?
C510 H510 0.9500 . ?
C511 C512 1.404(2) . ?
C511 H511 0.9500 . ?
C513 H51A 0.9800 . ?
C513 H51B 0.9800 . ?
C513 H51C 0.9800 . ?
C514 H51D 0.9800 . ?
C514 H51E 0.9800 . ?
C514 H51F 0.9800 . ?
Cu2 N10 1.9020(13) . ?
Cu2 N7 2.0869(12) . ?
Cu2 N6 2.1006(13) . ?
Cu2 N8 2.2238(12) . ?
O101 C104 1.3888(18) . ?
O101 C113 1.413(2) . ?
N6 C66 1.339(2) . ?
N6 C62 1.353(2) . ?
N7 C76 1.3435(19) . ?
N7 C72 1.346(2) . ?
N8 C61 1.478(2) . ?
N8 C71 1.4845(19) . ?
N8 C81 1.5190(19) . ?
N9 C77 1.477(2) . ?
N9 C67 1.4779(19) . ?
N9 C91 1.4955(19) . ?
N10 C101 1.3714(19) . ?
N10 C112 1.380(2) . ?
C61 C62 1.513(2) . ?
C61 H61A 0.9900 . ?
C61 H61B 0.9900 . ?
C62 C63 1.380(2) . ?
C63 C64 1.394(2) . ?
C63 H63 0.9500 . ?
C64 C65 1.382(2) . ?
C64 H64 0.9500 . ?
C65 C66 1.396(2) . ?
C65 H65 0.9500 . ?
C66 C67 1.513(2) . ?
C67 H67A 0.9900 . ?
C67 H67B 0.9900 . ?
C71 C72 1.513(2) . ?
C71 H71A 0.9900 . ?
C71 H71B 0.9900 . ?
C72 C73 1.386(2) . ?
C73 C74 1.388(2) . ?
C73 H73 0.9500 . ?
C74 C75 1.385(2) . ?
C74 H74 0.9500 . ?
C75 C76 1.390(2) . ?
C75 H75 0.9500 . ?
C76 C77 1.513(2) . ?
C77 H77A 0.9900 . ?
C77 H77B 0.9900 . ?
C81 C84 1.532(2) . ?
C81 C83 1.533(2) . ?
C81 C82 1.537(2) . ?
C82 H82A 0.9800 . ?
C82 H82B 0.9800 . ?
C82 H82C 0.9800 . ?
C83 H83A 0.9800 . ?
C83 H83B 0.9800 . ?
C83 H83C 0.9800 . ?
C84 H84A 0.9800 . ?
C84 H84B 0.9800 . ?
C84 H84C 0.9800 . ?
C91 C92 1.524(3) . ?
C91 C94 1.532(2) . ?
C91 C93 1.534(2) . ?
C92 H92A 0.9800 . ?
C92 H92B 0.9800 . ?
C92 H92C 0.9800 . ?
C93 H93A 0.9800 . ?
C93 H93B 0.9800 . ?
C93 H93C 0.9800 . ?
C94 H94A 0.9800 . ?
C94 H94B 0.9800 . ?
C94 H94C 0.9800 . ?
C101 C102 1.401(2) . ?
C101 C106 1.427(2) . ?
C102 C103 1.388(2) . ?
C102 H102 0.9500 . ?
C103 C104 1.402(2) . ?
C103 H103 0.9500 . ?
C104 C105 1.385(2) . ?
C105 C106 1.403(2) . ?
C105 H105 0.9500 . ?
C106 C107 1.435(2) . ?
C107 C108 1.408(2) . ?
C107 C112 1.424(2) . ?
C108 C109 1.381(2) . ?
C108 H108 0.9500 . ?
C109 O102 1.383(2) . ?
C109 C110 1.409(2) . ?
O102 C115 1.4128(19) . ?
O102 C114 1.4146(18) . ?
C114 H11A 0.9800 . ?
C114 H11B 0.9800 . ?
C114 H11C 0.9800 . ?
C115 H11D 0.9800 . ?
C115 H11E 0.9800 . ?
C115 H11F 0.9800 . ?
C110 C111 1.380(2) . ?
C110 H110 0.9500 . ?
C111 C112 1.405(2) . ?
C111 H111 0.9500 . ?
C113 H11G 0.9800 . ?
C113 H11H 0.9800 . ?
C113 H11I 0.9800 . ?

loop_
_geom_torsion_atom_site_label_1
_geom_torsion_atom_site_label_2
_geom_torsion_atom_site_label_3
_geom_torsion_atom_site_label_4
_geom_torsion
_geom_torsion_site_symmetry_1
_geom_torsion_site_symmetry_2
_geom_torsion_site_symmetry_3
_geom_torsion_site_symmetry_4
_geom_torsion_publ_flag
C21 N3 C11 C12 -83.01(16) . . . . ?
C31 N3 C11 C12 150.79(13) . . . . ?
Cu1 N3 C11 C12 26.00(15) . . . . ?
C16 N1 C12 C13 -3.8(2) . . . . ?
Cu1 N1 C12 C13 -159.98(12) . . . . ?
C16 N1 C12 C11 177.11(13) . . . . ?
Cu1 N1 C12 C11 20.94(17) . . . . ?
N3 C11 C12 N1 -33.12(19) . . . . ?
N3 C11 C12 C13 147.79(14) . . . . ?
N1 C12 C13 C14 0.0(2) . . . . ?
C11 C12 C13 C14 179.05(15) . . . . ?
C12 C13 C14 C15 2.6(2) . . . . ?
C13 C14 C15 C16 -1.5(2) . . . . ?
C12 N1 C16 C15 5.0(2) . . . . ?
Cu1 N1 C16 C15 159.57(11) . . . . ?
C12 N1 C16 C17 -171.60(13) . . . . ?
Cu1 N1 C16 C17 -17.04(17) . . . . ?
C14 C15 C16 N1 -2.4(2) . . . . ?
C14 C15 C16 C17 174.12(14) . . . . ?
C27 N4 C17 C16 -85.57(15) . . . . ?
C41 N4 C17 C16 142.79(13) . . . . ?
N1 C16 C17 N4 106.84(15) . . . . ?
C15 C16 C17 N4 -69.81(18) . . . . ?
C11 N3 C21 C22 73.41(17) . . . . ?
C31 N3 C21 C22 -161.65(13) . . . . ?
Cu1 N3 C21 C22 -38.30(14) . . . . ?
C26 N2 C22 C23 3.4(2) . . . . ?
Cu1 N2 C22 C23 156.16(12) . . . . ?
C26 N2 C22 C21 -177.04(13) . . . . ?
Cu1 N2 C22 C21 -24.24(16) . . . . ?
N3 C21 C22 N2 45.53(19) . . . . ?
N3 C21 C22 C23 -134.87(15) . . . . ?
N2 C22 C23 C24 0.1(2) . . . . ?
C21 C22 C23 C24 -179.52(14) . . . . ?
C22 C23 C24 C25 -2.4(2) . . . . ?
C23 C24 C25 C26 1.4(2) . . . . ?
C22 N2 C26 C25 -4.4(2) . . . . ?
Cu1 N2 C26 C25 -154.72(11) . . . . ?
C22 N2 C26 C27 174.46(13) . . . . ?
Cu1 N2 C26 C27 24.18(18) . . . . ?
C24 C25 C26 N2 2.1(2) . . . . ?
C24 C25 C26 C27 -176.77(14) . . . . ?
C17 N4 C27 C26 82.66(15) . . . . ?
C41 N4 C27 C26 -146.44(13) . . . . ?
N2 C26 C27 N4 -107.29(15) . . . . ?
C25 C26 C27 N4 71.62(17) . . . . ?
C11 N3 C31 C33 -68.26(16) . . . . ?
C21 N3 C31 C33 167.61(13) . . . . ?
Cu1 N3 C31 C33 51.53(14) . . . . ?
C11 N3 C31 C34 175.76(13) . . . . ?
C21 N3 C31 C34 51.64(18) . . . . ?
Cu1 N3 C31 C34 -64.44(14) . . . . ?
C11 N3 C31 C32 53.54(16) . . . . ?
C21 N3 C31 C32 -70.59(16) . . . . ?
Cu1 N3 C31 C32 173.34(10) . . . . ?
C17 N4 C41 C42 -61.22(17) . . . . ?
C27 N4 C41 C42 169.69(13) . . . . ?
C17 N4 C41 C44 61.47(17) . . . . ?
C27 N4 C41 C44 -67.62(17) . . . . ?
C17 N4 C41 C43 -176.32(14) . . . . ?
C27 N4 C41 C43 54.59(19) . . . . ?
C512 N5 C501 C502 -179.83(16) . . . . ?
Cu1 N5 C501 C502 9.0(2) . . . . ?
C512 N5 C501 C506 -0.72(17) . . . . ?
Cu1 N5 C501 C506 -171.92(11) . . . . ?
N5 C501 C502 C503 177.93(16) . . . . ?
C506 C501 C502 C503 -1.1(2) . . . . ?
C501 C502 C503 C504 0.0(3) . . . . ?
C513 O51 C504 C505 -168.30(15) . . . . ?
C513 O51 C504 C503 11.5(2) . . . . ?
C502 C503 C504 C505 0.8(3) . . . . ?
C502 C503 C504 O51 -179.03(15) . . . . ?
O51 C504 C505 C506 179.47(14) . . . . ?
C503 C504 C505 C506 -0.4(2) . . . . ?
C504 C505 C506 C501 -0.8(2) . . . . ?
C504 C505 C506 C507 -178.15(17) . . . . ?
N5 C501 C506 C505 -177.64(14) . . . . ?
C502 C501 C506 C505 1.6(2) . . . . ?
N5 C501 C506 C507 0.40(18) . . . . ?
C502 C501 C506 C507 179.60(14) . . . . ?
C505 C506 C507 C508 -1.7(3) . . . . ?
C501 C506 C507 C508 -179.31(17) . . . . ?
C505 C506 C507 C512 177.71(17) . . . . ?
C501 C506 C507 C512 0.09(16) . . . . ?
C512 C507 C508 C509 0.6(2) . . . . ?
C506 C507 C508 C509 179.91(16) . . . . ?
C507 C508 C509 O52 179.40(14) . . . . ?
C507 C508 C509 C510 -0.6(2) . . . . ?
C514 O52 C509 C508 -163.32(15) . . . . ?
C514 O52 C509 C510 16.7(2) . . . . ?
C508 C509 C510 C511 0.4(2) . . . . ?
O52 C509 C510 C511 -179.59(15) . . . . ?
C509 C510 C511 C512 -0.2(2) . . . . ?
C501 N5 C512 C511 -179.97(15) . . . . ?
Cu1 N5 C512 C511 -9.1(2) . . . . ?
C501 N5 C512 C507 0.78(17) . . . . ?
Cu1 N5 C512 C507 171.68(11) . . . . ?
C510 C511 C512 N5 -179.03(15) . . . . ?
C510 C511 C512 C507 0.2(2) . . . . ?
C508 C507 C512 N5 178.95(14) . . . . ?
C506 C507 C512 N5 -0.55(17) . . . . ?
C508 C507 C512 C511 -0.4(2) . . . . ?
C506 C507 C512 C511 -179.87(14) . . . . ?
C71 N8 C61 C62 -74.29(16) . . . . ?
C81 N8 C61 C62 160.68(12) . . . . ?
Cu2 N8 C61 C62 36.77(14) . . . . ?
C66 N6 C62 C63 -3.1(2) . . . . ?
Cu2 N6 C62 C63 -151.53(13) . . . . ?
C66 N6 C62 C61 175.32(13) . . . . ?
Cu2 N6 C62 C61 26.86(16) . . . . ?
N8 C61 C62 N6 -45.62(18) . . . . ?
N8 C61 C62 C63 132.77(15) . . . . ?
N6 C62 C63 C64 0.4(2) . . . . ?
C61 C62 C63 C64 -177.87(15) . . . . ?
C62 C63 C64 C65 1.6(2) . . . . ?
C63 C64 C65 C66 -1.0(2) . . . . ?
C62 N6 C66 C65 3.7(2) . . . . ?
Cu2 N6 C66 C65 149.25(12) . . . . ?
C62 N6 C66 C67 -174.13(13) . . . . ?
Cu2 N6 C66 C67 -28.60(17) . . . . ?
C64 C65 C66 N6 -1.7(2) . . . . ?
C64 C65 C66 C67 176.08(14) . . . . ?
C77 N9 C67 C66 -81.01(16) . . . . ?
C91 N9 C67 C66 148.13(13) . . . . ?
N6 C66 C67 N9 110.80(15) . . . . ?
C65 C66 C67 N9 -67.08(18) . . . . ?
C61 N8 C71 C72 80.31(16) . . . . ?
C81 N8 C71 C72 -154.27(13) . . . . ?
Cu2 N8 C71 C72 -30.06(15) . . . . ?
C76 N7 C72 C73 3.2(2) . . . . ?
Cu2 N7 C72 C73 157.76(13) . . . . ?
C76 N7 C72 C71 -177.90(14) . . . . ?
Cu2 N7 C72 C71 -23.30(17) . . . . ?
N8 C71 C72 N7 38.0(2) . . . . ?
N8 C71 C72 C73 -143.08(15) . . . . ?
N7 C72 C73 C74 0.5(3) . . . . ?
C71 C72 C73 C74 -178.39(16) . . . . ?
C72 C73 C74 C75 -2.3(3) . . . . ?
C73 C74 C75 C76 0.4(3) . . . . ?
C72 N7 C76 C75 -5.1(2) . . . . ?
Cu2 N7 C76 C75 -157.30(12) . . . . ?
C72 N7 C76 C77 172.37(13) . . . . ?
Cu2 N7 C76 C77 20.15(19) . . . . ?
C74 C75 C76 N7 3.3(2) . . . . ?
C74 C75 C76 C77 -174.07(15) . . . . ?
C67 N9 C77 C76 82.69(15) . . . . ?
C91 N9 C77 C76 -146.29(13) . . . . ?
N7 C76 C77 N9 -107.55(15) . . . . ?
C75 C76 C77 N9 69.94(18) . . . . ?
C61 N8 C81 C84 -168.79(12) . . . . ?
C71 N8 C81 C84 67.36(15) . . . . ?
Cu2 N8 C81 C84 -51.14(13) . . . . ?
C61 N8 C81 C83 -53.28(16) . . . . ?
C71 N8 C81 C83 -177.13(13) . . . . ?
Cu2 N8 C81 C83 64.38(14) . . . . ?
C61 N8 C81 C82 69.26(16) . . . . ?
C71 N8 C81 C82 -54.59(16) . . . . ?
Cu2 N8 C81 C82 -173.09(10) . . . . ?
C77 N9 C91 C92 173.67(14) . . . . ?
C67 N9 C91 C92 -57.26(19) . . . . ?
C77 N9 C91 C94 -63.82(18) . . . . ?
C67 N9 C91 C94 65.25(18) . . . . ?
C77 N9 C91 C93 57.38(18) . . . . ?
C67 N9 C91 C93 -173.55(14) . . . . ?
C112 N10 C101 C102 177.80(15) . . . . ?
Cu2 N10 C101 C102 5.4(2) . . . . ?
C112 N10 C101 C106 -0.80(17) . . . . ?
Cu2 N10 C101 C106 -173.16(10) . . . . ?
N10 C101 C102 C103 -178.73(15) . . . . ?
C106 C101 C102 C103 -0.2(2) . . . . ?
C101 C102 C103 C104 0.2(2) . . . . ?
C113 O101 C104 C105 160.72(15) . . . . ?
C113 O101 C104 C103 -19.4(2) . . . . ?
C102 C103 C104 C105 -0.1(2) . . . . ?
C102 C103 C104 O101 -179.94(15) . . . . ?
O101 C104 C105 C106 179.87(14) . . . . ?
C103 C104 C105 C106 0.0(2) . . . . ?
C104 C105 C106 C101 -0.1(2) . . . . ?
C104 C105 C106 C107 177.90(16) . . . . ?
N10 C101 C106 C105 178.87(13) . . . . ?
C102 C101 C106 C105 0.2(2) . . . . ?
N10 C101 C106 C107 0.38(17) . . . . ?
C102 C101 C106 C107 -178.34(13) . . . . ?
C105 C106 C107 C108 1.6(3) . . . . ?
C101 C106 C107 C108 179.73(17) . . . . ?
C105 C106 C107 C112 -177.96(17) . . . . ?
C101 C106 C107 C112 0.20(16) . . . . ?
C112 C107 C108 C109 1.0(2) . . . . ?
C106 C107 C108 C109 -178.45(17) . . . . ?
C107 C108 C109 O102 179.06(17) . . . . ?
C107 C108 C109 C110 0.1(3) . . . . ?
C108 C109 O102 C115 45.7(5) . . . . ?
C110 C109 O102 C115 -135.3(5) . . . . ?
C108 C109 O102 C114 10.6(5) . . . . ?
C110 C109 O102 C114 -170.3(4) . . . . ?
C108 C109 C110 C111 -0.8(3) . . . . ?
O102 C109 C110 C111 -179.89(16) . . . . ?
C109 C110 C111 C112 0.4(2) . . . . ?
C101 N10 C112 C111 -177.86(15) . . . . ?
Cu2 N10 C112 C111 -5.5(2) . . . . ?
C101 N10 C112 C107 0.94(17) . . . . ?
Cu2 N10 C112 C107 173.29(10) . . . . ?
C110 C111 C112 N10 179.40(15) . . . . ?
C110 C111 C112 C107 0.7(2) . . . . ?
C108 C107 C112 N10 179.67(14) . . . . ?
C106 C107 C112 N10 -0.72(17) . . . . ?
C108 C107 C112 C111 -1.4(2) . . . . ?
C106 C107 C112 C111 178.18(14) . . . . ?
